data_4308297
loop_
_publ_author_name
'Martin G\"artner'
'Reinald Fischer'
'Jens Langer'
'Helmar G\"orls'
'Dirk Walther'
'Matthias Westerhausen'

_publ_contact_author
;
      Matthias Westerhausen
      Institut f\"ur anorganische und analytische Chemie
      Friedrich-Schiller-Universit\"at Jena
      August-Bebel-Str. 2
      07743 Jena
      Germany
;
_publ_contact_author_email m.we@uni-jena.de
_publ_contact_author_fax '03641 948 102'
_publ_contact_author_phone '03641 948 110'
_publ_section_title
;
Syntheses and Structures of Alkaline Earth Metal Bis(diphenylamides)
;
_journal_name_full 'Inorganic Chemistry'
_journal_page_first 5118
_journal_page_last 5124
_journal_paper_doi 10.1021/ic700459d
_journal_volume 46
_journal_year 2007
_chemical_formula_sum 'C32 H40 Ca N2 O4'
_chemical_formula_weight 556.74
_chemical_name_systematic
; 
 ? 
;
_space_group_IT_number 15
_symmetry_cell_setting monoclinic
_symmetry_space_group_name_Hall '-C 2yc'
_symmetry_space_group_name_H-M 'C 1 2/c 1'
_atom_sites_solution_hydrogens geom
_atom_sites_solution_primary direct
_atom_sites_solution_secondary difmap
_audit_creation_method SHELXL-97
_cell_angle_alpha 90.00
_cell_angle_beta 129.216(2)
_cell_angle_gamma 90.00
_cell_formula_units_Z 8
_cell_length_a 24.9375(8)
_cell_length_b 17.2162(5)
_cell_length_c 18.4757(6)
_cell_measurement_temperature 183(2)
_cell_volume 6145.6(4)
_computing_cell_refinement DENZO
_computing_data_collection COLLECT
_computing_data_reduction DENZO
_computing_molecular_graphics SHELXTL/PC
_computing_publication_material SHELXL-97
_computing_structure_refinement 'SHELXL-97 (Sheldrick, 1997)'
_computing_structure_solution 'SHELXS-97 (Sheldrick, 1990)'
_diffrn_ambient_temperature 183(2)
_diffrn_measured_fraction_theta_full 0.997
_diffrn_measured_fraction_theta_max 0.997
_diffrn_measurement_device_type KappaCCD
_diffrn_measurement_method 'phi- + omega-scan'
_diffrn_radiation_monochromator graphite
_diffrn_radiation_source 'fine-focus sealed tube'
_diffrn_radiation_type MoK\a
_diffrn_radiation_wavelength 0.71073
_diffrn_reflns_av_R_equivalents 0.0502
_diffrn_reflns_av_sigmaI/netI 0.0553
_diffrn_reflns_limit_h_max 31
_diffrn_reflns_limit_h_min -32
_diffrn_reflns_limit_k_max 21
_diffrn_reflns_limit_k_min -22
_diffrn_reflns_limit_l_max 23
_diffrn_reflns_limit_l_min -23
_diffrn_reflns_number 20544
_diffrn_reflns_theta_full 27.48
_diffrn_reflns_theta_max 27.48
_diffrn_reflns_theta_min 2.37
_exptl_absorpt_coefficient_mu 0.241
_exptl_absorpt_correction_T_max 0.9702
_exptl_absorpt_correction_T_min 0.9403
_exptl_absorpt_correction_type multi-scan
_exptl_absorpt_process_details
;
[c.f. r.h. blessing, acta cryst. (1995), a51, 33-38]
;
_exptl_crystal_colour colourless
_exptl_crystal_density_diffrn 1.203
_exptl_crystal_density_method 'not measured'
_exptl_crystal_description prism
_exptl_crystal_F_000 2384
_exptl_crystal_size_max 0.05
_exptl_crystal_size_mid 0.05
_exptl_crystal_size_min 0.05
_refine_diff_density_max 0.227
_refine_diff_density_min -0.248
_refine_diff_density_rms 0.047
_refine_ls_extinction_method none
_refine_ls_goodness_of_fit_ref 1.012
_refine_ls_hydrogen_treatment constr
_refine_ls_matrix_type full
_refine_ls_number_parameters 357
_refine_ls_number_reflns 7029
_refine_ls_number_restraints 0
_refine_ls_restrained_S_all 1.012
_refine_ls_R_factor_all 0.0792
_refine_ls_R_factor_gt 0.0441
_refine_ls_shift/su_max 0.000
_refine_ls_shift/su_mean 0.000
_refine_ls_structure_factor_coef Fsqd
_refine_ls_weighting_details 'calc w=1/[\s^2^(Fo^2^)+(0.0564P)^2^+0.8388P] where P=(Fo^2^+2Fc^2^)/3'
_refine_ls_weighting_scheme calc
_refine_ls_wR_factor_gt 0.0990
_refine_ls_wR_factor_ref 0.1144
_reflns_number_gt 4811
_reflns_number_total 7029
_reflns_threshold_expression >2sigma(I)
_cod_data_source_file ic700459d-file001_3.cif
_cod_data_source_block FO3030
_cod_original_cell_volume 6145.6(3)
_cod_database_code 4308297

loop_
_symmetry_equiv_pos_as_xyz
'x, y, z'
'-x, y, -z+1/2'
'x+1/2, y+1/2, z'
'-x+1/2, y+1/2, -z+1/2'
'-x, -y, -z'
'x, -y, z-1/2'
'-x+1/2, -y+1/2, -z'
'x+1/2, -y+1/2, z-1/2'

loop_
_atom_site_label
_atom_site_type_symbol
_atom_site_fract_x
_atom_site_fract_y
_atom_site_fract_z
_atom_site_U_iso_or_equiv
_atom_site_adp_type
_atom_site_occupancy
_atom_site_symmetry_multiplicity
_atom_site_calc_flag
_atom_site_refinement_flags
_atom_site_disorder_assembly
_atom_site_disorder_group
CaA Ca 0.5000 0.50215(3) 0.7500 0.02577(12) Uani 1 2 d S . .
O1A O 0.59310(6) 0.59909(7) 0.84776(9) 0.0356(3) Uani 1 1 d . . .
O2A O 0.49358(7) 0.57070(7) 0.86032(9) 0.0357(3) Uani 1 1 d . . .
N1A N 0.40716(8) 0.41227(9) 0.66895(10) 0.0321(3) Uani 1 1 d . . .
C1A C 0.39268(10) 0.38261(10) 0.72554(13) 0.0322(4) Uani 1 1 d . . .
C2A C 0.32519(10) 0.37813(11) 0.69707(14) 0.0376(4) Uani 1 1 d . . .
H2AA H 0.2867 0.3929 0.6353 0.045 Uiso 1 1 calc R . .
C3A C 0.31427(12) 0.35255(12) 0.75787(16) 0.0467(5) Uani 1 1 d . . .
H3AA H 0.2684 0.3494 0.7371 0.056 Uiso 1 1 calc R . .
C4A C 0.36961(13) 0.33150(13) 0.84892(16) 0.0511(6) Uani 1 1 d . . .
H4AA H 0.3619 0.3137 0.8903 0.061 Uiso 1 1 calc R . .
C5A C 0.43595(12) 0.33678(11) 0.87837(14) 0.0447(5) Uani 1 1 d . . .
H5AA H 0.4741 0.3230 0.9407 0.054 Uiso 1 1 calc R . .
C6A C 0.44752(10) 0.36195(10) 0.81792(13) 0.0354(4) Uani 1 1 d . . .
H6AA H 0.4936 0.3652 0.8397 0.042 Uiso 1 1 calc R . .
C7A C 0.36726(9) 0.38959(10) 0.57704(13) 0.0311(4) Uani 1 1 d . . .
C8A C 0.36766(9) 0.43537(11) 0.51367(13) 0.0355(4) Uani 1 1 d . . .
H8AA H 0.3934 0.4824 0.5350 0.043 Uiso 1 1 calc R . .
C9A C 0.33153(10) 0.41328(13) 0.42146(14) 0.0414(5) Uani 1 1 d . . .
H9AA H 0.3325 0.4457 0.3807 0.050 Uiso 1 1 calc R . .
C10A C 0.29399(10) 0.34486(13) 0.38744(14) 0.0448(5) Uani 1 1 d . . .
H10A H 0.2689 0.3302 0.3240 0.054 Uiso 1 1 calc R . .
C11A C 0.29412(10) 0.29826(12) 0.44907(15) 0.0434(5) Uani 1 1 d . . .
H11A H 0.2694 0.2506 0.4274 0.052 Uiso 1 1 calc R . .
C12A C 0.32931(10) 0.31973(11) 0.54093(14) 0.0369(4) Uani 1 1 d . . .
H12A H 0.3279 0.2866 0.5809 0.044 Uiso 1 1 calc R . .
C13A C 0.66228(10) 0.58788(13) 0.88077(15) 0.0444(5) Uani 1 1 d . . .
H13A H 0.6812 0.6377 0.8804 0.067 Uiso 1 1 calc R . .
H13B H 0.6618 0.5511 0.8399 0.067 Uiso 1 1 calc R . .
H13C H 0.6912 0.5672 0.9446 0.067 Uiso 1 1 calc R . .
C14A C 0.59133(11) 0.64610(12) 0.90942(15) 0.0455(5) Uani 1 1 d . . .
H14A H 0.6081 0.6991 0.9123 0.055 Uiso 1 1 calc R . .
H14B H 0.6217 0.6237 0.9731 0.055 Uiso 1 1 calc R . .
C15A C 0.51811(11) 0.64958(11) 0.87379(15) 0.0414(5) Uani 1 1 d . . .
H15A H 0.5162 0.6766 0.9195 0.050 Uiso 1 1 calc R . .
H15B H 0.4888 0.6784 0.8140 0.050 Uiso 1 1 calc R . .
C16A C 0.44110(11) 0.56349(12) 0.86987(16) 0.0459(5) Uani 1 1 d . . .
H16A H 0.4615 0.5724 0.9351 0.069 Uiso 1 1 calc R . .
H16B H 0.4212 0.5112 0.8511 0.069 Uiso 1 1 calc R . .
H16C H 0.4047 0.6019 0.8300 0.069 Uiso 1 1 calc R . .
CaB Ca 0.0000 0.49096(3) 0.2500 0.02508(12) Uani 1 2 d S . .
O1B O -0.00836(7) 0.38075(7) 0.32534(9) 0.0378(3) Uani 1 1 d . . .
O2B O -0.11798(6) 0.45456(8) 0.17405(9) 0.0381(3) Uani 1 1 d . . .
N1B N 0.01220(8) 0.57629(8) 0.36102(10) 0.0318(3) Uani 1 1 d . . .
C1B C -0.03706(9) 0.63165(10) 0.33438(12) 0.0292(4) Uani 1 1 d . . .
C2B C -0.04668(10) 0.66602(10) 0.39516(13) 0.0336(4) Uani 1 1 d . . .
H2BA H -0.0146 0.6551 0.4602 0.040 Uiso 1 1 calc R . .
C3B C -0.10189(10) 0.71509(11) 0.36177(14) 0.0406(5) Uani 1 1 d . . .
H3BA H -0.1068 0.7373 0.4044 0.049 Uiso 1 1 calc R . .
C4B C -0.14981(11) 0.73246(12) 0.26821(15) 0.0451(5) Uani 1 1 d . . .
H4BA H -0.1881 0.7653 0.2459 0.054 Uiso 1 1 calc R . .
C5B C -0.14105(11) 0.70088(12) 0.20697(15) 0.0448(5) Uani 1 1 d . . .
H5BA H -0.1735 0.7126 0.1422 0.054 Uiso 1 1 calc R . .
C6B C -0.08563(10) 0.65265(11) 0.23950(13) 0.0391(4) Uani 1 1 d . . .
H6BA H -0.0801 0.6330 0.1965 0.047 Uiso 1 1 calc R . .
C7B C 0.07069(9) 0.57206(10) 0.45548(12) 0.0306(4) Uani 1 1 d . . .
C8B C 0.08984(11) 0.50194(11) 0.50399(14) 0.0428(5) Uani 1 1 d . . .
H8BA H 0.0597 0.4585 0.4749 0.051 Uiso 1 1 calc R . .
C9B C 0.15221(13) 0.49440(14) 0.59410(15) 0.0545(6) Uani 1 1 d . . .
H9BA H 0.1644 0.4456 0.6249 0.065 Uiso 1 1 calc R . .
C10B C 0.19610(11) 0.55591(15) 0.63904(15) 0.0536(6) Uani 1 1 d . . .
H10B H 0.2389 0.5502 0.7003 0.064 Uiso 1 1 calc R . .
C11B C 0.17731(12) 0.62605(15) 0.59402(17) 0.0564(6) Uani 1 1 d . . .
H11B H 0.2071 0.6696 0.6249 0.068 Uiso 1 1 calc R . .
C12B C 0.11541(11) 0.63448(12) 0.50392(15) 0.0471(5) Uani 1 1 d . . .
H12B H 0.1033 0.6839 0.4747 0.056 Uiso 1 1 calc R . .
C13B C 0.04070(12) 0.31905(12) 0.37438(15) 0.0504(5) Uani 1 1 d . . .
H13D H 0.0456 0.3053 0.4298 0.076 Uiso 1 1 calc R . .
H13E H 0.0856 0.3359 0.3936 0.076 Uiso 1 1 calc R . .
H13F H 0.0246 0.2737 0.3334 0.076 Uiso 1 1 calc R . .
C14B C -0.07574(11) 0.36139(13) 0.29429(15) 0.0476(5) Uani 1 1 d . . .
H14C H -0.0732 0.3467 0.3482 0.057 Uiso 1 1 calc R . .
H14D H -0.0949 0.3169 0.2505 0.057 Uiso 1 1 calc R . .
C15B C -0.12080(11) 0.43101(13) 0.24656(14) 0.0458(5) Uani 1 1 d . . .
H15C H -0.1690 0.4183 0.2191 0.055 Uiso 1 1 calc R . .
H15D H -0.1044 0.4737 0.2921 0.055 Uiso 1 1 calc R . .
C16B C -0.18175(10) 0.48812(14) 0.09499(15) 0.0490(5) Uani 1 1 d . . .
H16D H -0.2185 0.4490 0.0657 0.073 Uiso 1 1 calc R . .
H16E H -0.1762 0.5061 0.0497 0.073 Uiso 1 1 calc R . .
H16F H -0.1940 0.5322 0.1156 0.073 Uiso 1 1 calc R . .

loop_
_atom_site_aniso_label
_atom_site_aniso_U_11
_atom_site_aniso_U_22
_atom_site_aniso_U_33
_atom_site_aniso_U_23
_atom_site_aniso_U_13
_atom_site_aniso_U_12
CaA 0.0236(2) 0.0274(2) 0.0267(3) 0.000 0.0161(2) 0.000
O1A 0.0306(7) 0.0373(7) 0.0405(8) -0.0076(6) 0.0232(7) -0.0043(6)
O2A 0.0403(7) 0.0338(7) 0.0434(8) -0.0049(6) 0.0314(7) -0.0010(6)
N1A 0.0291(8) 0.0333(8) 0.0285(8) 0.0023(6) 0.0157(7) -0.0040(7)
C1A 0.0363(10) 0.0238(8) 0.0351(10) -0.0032(7) 0.0220(9) -0.0034(8)
C2A 0.0348(10) 0.0399(10) 0.0359(11) -0.0026(8) 0.0213(10) -0.0034(8)
C3A 0.0503(13) 0.0501(12) 0.0528(14) -0.0098(10) 0.0387(12) -0.0090(10)
C4A 0.0727(16) 0.0490(12) 0.0478(13) -0.0042(10) 0.0459(13) -0.0066(12)
C5A 0.0581(14) 0.0388(11) 0.0336(11) -0.0007(9) 0.0273(11) 0.0008(10)
C6A 0.0397(11) 0.0279(9) 0.0341(10) -0.0003(8) 0.0213(9) -0.0003(8)
C7A 0.0224(9) 0.0341(9) 0.0333(10) 0.0001(8) 0.0159(8) 0.0017(7)
C8A 0.0273(9) 0.0420(10) 0.0344(11) 0.0000(8) 0.0183(9) -0.0017(8)
C9A 0.0310(10) 0.0625(13) 0.0347(11) 0.0040(10) 0.0226(10) 0.0079(10)
C10A 0.0345(11) 0.0643(14) 0.0365(11) -0.0116(10) 0.0229(10) 0.0058(10)
C11A 0.0368(11) 0.0435(11) 0.0477(13) -0.0148(10) 0.0257(10) -0.0030(9)
C12A 0.0348(10) 0.0344(10) 0.0419(11) -0.0054(8) 0.0245(10) -0.0007(8)
C13A 0.0300(10) 0.0494(12) 0.0499(13) -0.0018(10) 0.0234(10) -0.0051(9)
C14A 0.0508(13) 0.0406(11) 0.0498(13) -0.0175(10) 0.0341(12) -0.0110(10)
C15A 0.0517(12) 0.0325(10) 0.0518(13) -0.0108(9) 0.0382(11) -0.0050(9)
C16A 0.0499(12) 0.0485(12) 0.0584(14) -0.0064(10) 0.0432(12) -0.0019(10)
CaB 0.0211(2) 0.0266(2) 0.0262(3) 0.000 0.0143(2) 0.000
O1B 0.0351(7) 0.0341(7) 0.0389(8) 0.0067(6) 0.0208(7) -0.0015(6)
O2B 0.0228(6) 0.0532(8) 0.0342(7) 0.0081(6) 0.0162(6) -0.0008(6)
N1B 0.0346(8) 0.0292(8) 0.0286(8) 0.0012(6) 0.0186(7) 0.0059(7)
C1B 0.0308(9) 0.0249(8) 0.0315(10) 0.0004(7) 0.0195(9) -0.0018(7)
C2B 0.0363(10) 0.0346(9) 0.0325(10) 0.0031(8) 0.0230(9) 0.0027(8)
C3B 0.0429(11) 0.0428(11) 0.0468(12) 0.0038(9) 0.0334(11) 0.0062(9)
C4B 0.0371(11) 0.0461(11) 0.0519(13) 0.0091(10) 0.0280(11) 0.0138(9)
C5B 0.0399(11) 0.0456(11) 0.0355(11) 0.0087(9) 0.0175(10) 0.0100(9)
C6B 0.0454(11) 0.0372(10) 0.0329(11) 0.0032(8) 0.0239(10) 0.0073(9)
C7B 0.0311(9) 0.0347(9) 0.0306(10) -0.0015(8) 0.0217(9) 0.0021(8)
C8B 0.0496(12) 0.0376(10) 0.0324(11) 0.0023(9) 0.0217(10) 0.0013(9)
C9B 0.0581(14) 0.0546(13) 0.0341(12) 0.0082(10) 0.0212(11) 0.0145(12)
C10B 0.0319(11) 0.0806(17) 0.0326(12) -0.0034(12) 0.0130(10) 0.0114(12)
C11B 0.0360(12) 0.0649(15) 0.0502(14) -0.0133(12) 0.0187(12) -0.0133(11)
C12B 0.0444(12) 0.0400(11) 0.0450(13) -0.0015(9) 0.0227(11) -0.0069(10)
C13B 0.0566(14) 0.0388(11) 0.0488(13) 0.0144(10) 0.0299(12) 0.0094(10)
C14B 0.0446(12) 0.0532(12) 0.0438(13) 0.0059(10) 0.0274(11) -0.0130(10)
C15B 0.0334(11) 0.0678(14) 0.0411(12) 0.0042(10) 0.0259(10) -0.0063(10)
C16B 0.0257(10) 0.0653(14) 0.0453(13) 0.0120(11) 0.0174(10) 0.0033(10)

loop_
_atom_type_symbol
_atom_type_description
_atom_type_scat_dispersion_real
_atom_type_scat_dispersion_imag
_atom_type_scat_source
C C 0.0033 0.0016 'International Tables Vol C Tables 4.2.6.8 and 6.1.1.4'
H H 0.0000 0.0000 'International Tables Vol C Tables 4.2.6.8 and 6.1.1.4'
N N 0.0061 0.0033 'International Tables Vol C Tables 4.2.6.8 and 6.1.1.4'
O O 0.0106 0.0060 'International Tables Vol C Tables 4.2.6.8 and 6.1.1.4'
Ca Ca 0.2262 0.3064 'International Tables Vol C Tables 4.2.6.8 and 6.1.1.4'

loop_
_geom_angle_atom_site_label_1
_geom_angle_atom_site_label_2
_geom_angle_atom_site_label_3
_geom_angle
_geom_angle_site_symmetry_1
_geom_angle_site_symmetry_3
_geom_angle_publ_flag
N1A CaA N1A 98.44(8) . 2_656 ?
N1A CaA O2A 109.94(5) . 2_656 ?
N1A CaA O2A 106.81(5) 2_656 2_656 ?
N1A CaA O2A 106.81(5) . . ?
N1A CaA O2A 109.94(5) 2_656 . ?
O2A CaA O2A 122.32(6) 2_656 . ?
N1A CaA O1A 83.59(5) . 2_656 ?
N1A CaA O1A 172.67(5) 2_656 2_656 ?
O2A CaA O1A 65.94(4) 2_656 2_656 ?
O2A CaA O1A 75.97(4) . 2_656 ?
N1A CaA O1A 172.67(5) . . ?
N1A CaA O1A 83.59(5) 2_656 . ?
O2A CaA O1A 75.98(4) 2_656 . ?
O2A CaA O1A 65.94(4) . . ?
O1A CaA O1A 95.29(6) 2_656 . ?
N1A CaA C1A 24.13(5) . . ?
N1A CaA C1A 93.76(5) 2_656 . ?
O2A CaA C1A 133.44(5) 2_656 . ?
O2A CaA C1A 86.44(4) . . ?
O1A CaA C1A 90.91(4) 2_656 . ?
O1A CaA C1A 149.09(4) . . ?
N1A CaA C1A 93.76(5) . 2_656 ?
N1A CaA C1A 24.13(5) 2_656 2_656 ?
O2A CaA C1A 86.45(4) 2_656 2_656 ?
O2A CaA C1A 133.44(5) . 2_656 ?
O1A CaA C1A 149.09(4) 2_656 2_656 ?
O1A CaA C1A 90.91(4) . 2_656 ?
C1A CaA C1A 99.15(7) . 2_656 ?
C14A O1A C13A 112.01(15) . . ?
C14A O1A CaA 118.59(11) . . ?
C13A O1A CaA 122.73(11) . . ?
C16A O2A C15A 112.36(14) . . ?
C16A O2A CaA 127.38(11) . . ?
C15A O2A CaA 110.70(10) . . ?
C7A N1A C1A 119.46(15) . . ?
C7A N1A CaA 128.40(11) . . ?
C1A N1A CaA 112.11(11) . . ?
C6A C1A N1A 119.26(16) . . ?
C6A C1A C2A 117.11(17) . . ?
N1A C1A C2A 123.42(17) . . ?
C6A C1A CaA 84.57(11) . . ?
N1A C1A CaA 43.76(8) . . ?
C2A C1A CaA 141.93(12) . . ?
C3A C2A C1A 120.96(19) . . ?
C2A C3A C4A 120.7(2) . . ?
C5A C4A C3A 119.06(19) . . ?
C4A C5A C6A 120.7(2) . . ?
C5A C6A C1A 121.39(19) . . ?
N1A C7A C12A 124.87(16) . . ?
N1A C7A C8A 119.02(16) . . ?
C12A C7A C8A 115.90(17) . . ?
C9A C8A C7A 121.66(18) . . ?
C8A C9A C10A 121.31(19) . . ?
C9A C10A C11A 117.93(18) . . ?
C12A C11A C10A 121.51(19) . . ?
C11A C12A C7A 121.68(18) . . ?
O1A C14A C15A 108.49(16) . . ?
O2A C15A C14A 107.65(16) . . ?
N1B CaB N1B 103.81(7) . 2 ?
N1B CaB O2B 96.09(5) . . ?
N1B CaB O2B 102.42(5) 2 . ?
N1B CaB O2B 102.42(5) . 2 ?
N1B CaB O2B 96.09(5) 2 2 ?
O2B CaB O2B 149.83(7) . 2 ?
N1B CaB O1B 89.93(5) . . ?
N1B CaB O1B 163.99(5) 2 . ?
O2B CaB O1B 67.43(4) . . ?
O2B CaB O1B 88.78(5) 2 . ?
N1B CaB O1B 163.99(5) . 2 ?
N1B CaB O1B 89.93(5) 2 2 ?
O2B CaB O1B 88.79(5) . 2 ?
O2B CaB O1B 67.43(4) 2 2 ?
O1B CaB O1B 77.85(6) . 2 ?
N1B CaB C15B 79.57(6) . . ?
N1B CaB C15B 125.85(5) 2 . ?
O2B CaB C15B 26.03(5) . . ?
O2B CaB C15B 136.71(5) 2 . ?
O1B CaB C15B 47.94(5) . . ?
O1B CaB C15B 99.18(5) 2 . ?
N1B CaB C15B 125.85(5) . 2 ?
N1B CaB C15B 79.57(6) 2 2 ?
O2B CaB C15B 136.71(5) . 2 ?
O2B CaB C15B 26.03(5) 2 2 ?
O1B CaB C15B 99.18(5) . 2 ?
O1B CaB C15B 47.95(5) 2 2 ?
C15B CaB C15B 141.71(9) . 2 ?
C13B O1B C14B 113.50(15) . . ?
C13B O1B CaB 126.29(11) . . ?
C14B O1B CaB 117.08(11) . . ?
C16B O2B C15B 112.65(14) . . ?
C16B O2B CaB 130.37(11) . . ?
C15B O2B CaB 106.90(10) . . ?
C1B N1B C7B 118.22(14) . . ?
C1B N1B CaB 121.33(11) . . ?
C7B N1B CaB 120.44(10) . . ?
N1B C1B C6B 119.57(15) . . ?
N1B C1B C2B 124.43(16) . . ?
C6B C1B C2B 115.81(16) . . ?
C3B C2B C1B 121.36(18) . . ?
C4B C3B C2B 121.45(18) . . ?
C3B C4B C5B 118.58(18) . . ?
C6B C5B C4B 120.60(19) . . ?
C5B C6B C1B 122.14(18) . . ?
C12B C7B C8B 116.43(18) . . ?
C12B C7B N1B 122.77(17) . . ?
C8B C7B N1B 120.62(17) . . ?
C9B C8B C7B 121.3(2) . . ?
C10B C9B C8B 121.1(2) . . ?
C9B C10B C11B 118.7(2) . . ?
C10B C11B C12B 121.0(2) . . ?
C11B C12B C7B 121.5(2) . . ?
O1B C14B C15B 107.74(16) . . ?
O2B C15B C14B 108.30(16) . . ?
O2B C15B CaB 47.07(8) . . ?
C14B C15B CaB 84.14(11) . . ?

loop_
_geom_bond_atom_site_label_1
_geom_bond_atom_site_label_2
_geom_bond_distance
_geom_bond_site_symmetry_2
_geom_bond_publ_flag
CaA N1A 2.3692(15) . ?
CaA N1A 2.3693(15) 2_656 ?
CaA O2A 2.4463(12) 2_656 ?
CaA O2A 2.4464(12) . ?
CaA O1A 2.4769(13) 2_656 ?
CaA O1A 2.4769(13) . ?
CaA C1A 3.1737(18) . ?
CaA C1A 3.1737(18) 2_656 ?
O1A C14A 1.421(2) . ?
O1A C13A 1.434(2) . ?
O2A C16A 1.432(2) . ?
O2A C15A 1.445(2) . ?
N1A C7A 1.375(2) . ?
N1A C1A 1.400(2) . ?
C1A C6A 1.399(3) . ?
C1A C2A 1.413(3) . ?
C2A C3A 1.384(3) . ?
C3A C4A 1.389(3) . ?
C4A C5A 1.380(3) . ?
C5A C6A 1.388(3) . ?
C7A C12A 1.410(3) . ?
C7A C8A 1.417(3) . ?
C8A C9A 1.385(3) . ?
C9A C10A 1.384(3) . ?
C10A C11A 1.391(3) . ?
C11A C12A 1.380(3) . ?
C14A C15A 1.500(3) . ?
CaB N1B 2.3810(14) . ?
CaB N1B 2.3811(14) 2 ?
CaB O2B 2.4079(12) . ?
CaB O2B 2.4079(12) 2 ?
CaB O1B 2.4390(12) . ?
CaB O1B 2.4390(12) 2 ?
CaB C15B 3.1467(19) . ?
CaB C15B 3.1467(19) 2 ?
O1B C13B 1.430(2) . ?
O1B C14B 1.430(2) . ?
O2B C16B 1.435(2) . ?
O2B C15B 1.443(2) . ?
N1B C1B 1.376(2) . ?
N1B C7B 1.400(2) . ?
C1B C6B 1.409(3) . ?
C1B C2B 1.418(2) . ?
C2B C3B 1.384(3) . ?
C3B C4B 1.376(3) . ?
C4B C5B 1.391(3) . ?
C5B C6B 1.382(3) . ?
C7B C12B 1.392(3) . ?
C7B C8B 1.395(3) . ?
C8B C9B 1.390(3) . ?
C9B C10B 1.364(3) . ?
C10B C11B 1.370(3) . ?
C11B C12B 1.388(3) . ?
C14B C15B 1.491(3) . ?
